data_7043196
loop_
_publ_author_name
'Mageed, Ahmed Hassoon'
'Skelton, Brian W.'
'Baker, Murray V.'

_publ_section_title
;
 Stable AuIII complexes with four N-heterocyclic carbene groups can be
 prepared in high yield directly from KAuCl4.
;
_journal_name_full 'Dalton Trans.'
_journal_paper_doi 10.1039/C7DT01272A
_journal_year 2017
_chemical_formula_moiety 'C20 H28 Au N8, C H4 O, 3(Cl)'
_chemical_formula_sum 'C21 H32 Au Cl3 N8 O'
_chemical_formula_weight 715.86
_space_group_IT_number 14
_symmetry_cell_setting monoclinic
_symmetry_Int_Tables_number 14
_symmetry_space_group_name_Hall '-P 2ybc'
_symmetry_space_group_name_H-M 'P 1 21/c 1'
_atom_sites_solution_hydrogens geom
_audit_creation_date 2016-06-16T08:21:19-00:00
_audit_creation_method 'WinGX routine CIF_UPDATE'
_audit_update_record
;
2017-01-20 deposited with the CCDC.
2017-06-02 downloaded from the CCDC.
;
_cell_angle_alpha 90
_cell_angle_beta 101.964(3)
_cell_angle_gamma 90
_cell_formula_units_Z 4
_cell_length_a 8.4520(3)
_cell_length_b 21.5282(5)
_cell_length_c 14.1226(4)
_cell_measurement_reflns_used 8904
_cell_measurement_temperature 100(2)
_cell_measurement_theta_max 32.112
_cell_measurement_theta_min 2.624
_cell_volume 2513.88(13)
_computing_cell_refinement 'CrysAlisPro 1.171.38.41 (Rigaku OD, 2015)'
_computing_data_collection 'CrysAlisPro 1.171.38.41 (Rigaku OD, 2015)'
_computing_data_reduction 'CrysAlisPro 1.171.38.41 (Rigaku OD, 2015)'
_computing_molecular_graphics 'Diamond (Brandenburg, K., (1999)'
_computing_publication_material 'WinGX Farrugia, L. J. (1999)'
_computing_structure_refinement 'SHELXL-2014 (Sheldrick, 2015)'
_computing_structure_solution 'SHELXT (Sheldrick, 2015)'
_diffrn_ambient_temperature 100(2)
_diffrn_detector 'CCD plate'
_diffrn_detector_area_resol_mean 10.4738
_diffrn_measured_fraction_theta_full 1
_diffrn_measured_fraction_theta_max 0.935
_diffrn_measurement_device 'four-circle diffractometer'
_diffrn_measurement_device_type 'Oxford Diffraction Gemini diffractometer'
_diffrn_measurement_method '\w scans'
_diffrn_orient_matrix_UB_11 -0.0743727
_diffrn_orient_matrix_UB_12 -0.0112176
_diffrn_orient_matrix_UB_13 0.0090233
_diffrn_orient_matrix_UB_21 0.0296266
_diffrn_orient_matrix_UB_22 0.0037734
_diffrn_orient_matrix_UB_23 0.0504621
_diffrn_orient_matrix_UB_31 -0.0307364
_diffrn_orient_matrix_UB_32 0.0307649
_diffrn_orient_matrix_UB_33 -0.0029093
_diffrn_radiation_monochromator graphite
_diffrn_radiation_probe x-ray
_diffrn_radiation_type MoK\a
_diffrn_radiation_wavelength 0.71073
_diffrn_reflns_av_R_equivalents 0.0591
_diffrn_reflns_av_unetI/netI 0.0843
_diffrn_reflns_Laue_measured_fraction_full 1
_diffrn_reflns_Laue_measured_fraction_max 0.935
_diffrn_reflns_limit_h_max 10
_diffrn_reflns_limit_h_min -12
_diffrn_reflns_limit_k_max 31
_diffrn_reflns_limit_k_min -32
_diffrn_reflns_limit_l_max 20
_diffrn_reflns_limit_l_min -20
_diffrn_reflns_number 31630
_diffrn_reflns_point_group_measured_fraction_full 1
_diffrn_reflns_point_group_measured_fraction_max 0.935
_diffrn_reflns_theta_full 30
_diffrn_reflns_theta_max 32.562
_diffrn_reflns_theta_min 2.463
_diffrn_source 'Enhance (Mo) X-ray Source'
_exptl_absorpt_coefficient_mu 6.203
_exptl_absorpt_correction_T_max 0.667
_exptl_absorpt_correction_T_min 0.429
_exptl_absorpt_correction_type analytical
_exptl_absorpt_process_details
;
       CrysAlisPro 1.171.38.41 (Rigaku Oxford Diffraction, 2015)

;
_exptl_crystal_colour colourless
_exptl_crystal_density_diffrn 1.891
_exptl_crystal_description prism
_exptl_crystal_F_000 1408
_exptl_crystal_size_max 0.186
_exptl_crystal_size_mid 0.127
_exptl_crystal_size_min 0.08
_refine_diff_density_max 2.33
_refine_diff_density_min -0.797
_refine_diff_density_rms 0.197
_refine_ls_extinction_method none
_refine_ls_goodness_of_fit_ref 1.092
_refine_ls_hydrogen_treatment constr
_refine_ls_matrix_type full
_refine_ls_number_parameters 313
_refine_ls_number_reflns 8553
_refine_ls_number_restraints 0
_refine_ls_restrained_S_all 1.092
_refine_ls_R_factor_all 0.0681
_refine_ls_R_factor_gt 0.046
_refine_ls_shift/su_max 0.001
_refine_ls_shift/su_mean 0
_refine_ls_structure_factor_coef Fsqd
_refine_ls_weighting_details 'w=1/[\s^2^(Fo^2^)+(0.0252P)^2^+4.4431P] where P=(Fo^2^+2Fc^2^)/3'
_refine_ls_weighting_scheme calc
_refine_ls_wR_factor_gt 0.0765
_refine_ls_wR_factor_ref 0.0819
_reflns_number_gt 6764
_reflns_number_total 8553
_reflns_threshold_expression 'I > 2\s(I)'
_cod_data_source_file c7dt01272a2.cif
_cod_data_source_block ah92a
_cod_original_sg_symbol_H-M 'P 21/c'
_cod_database_code 7043196

loop_
_symmetry_equiv_pos_as_xyz
'x, y, z'
'-x, y+1/2, -z+1/2'
'-x, -y, -z'
'x, -y-1/2, z-1/2'

loop_
_atom_site_label
_atom_site_type_symbol
_atom_site_fract_x
_atom_site_fract_y
_atom_site_fract_z
_atom_site_U_iso_or_equiv
_atom_site_adp_type
_atom_site_occupancy
_atom_site_calc_flag
Au1 Au 0.51533(2) 0.34647(2) 0.31569(2) 0.01225(5) Uani 1 d
Cl1 Cl 0.82246(14) 0.33765(5) 0.19076(9) 0.0228(2) Uani 1 d
Cl2 Cl 0.22875(14) 0.35487(5) 0.48033(8) 0.0221(2) Uani 1 d
Cl3 Cl 1.07480(16) 0.08192(6) 0.28685(9) 0.0277(3) Uani 1 d
C11 C 0.6595(5) 0.3425(2) 0.4492(3) 0.0131(8) Uani 1 d
N12 N 0.7935(4) 0.37713(16) 0.4728(3) 0.0136(7) Uani 1 d
C13 C 0.8792(5) 0.3623(2) 0.5637(3) 0.0172(9) Uani 1 d
H13 H 0.9785 0.3801 0.5962 0.021 Uiso 1 calc
C14 C 0.7944(6) 0.3174(2) 0.5974(3) 0.0184(9) Uani 1 d
H14 H 0.8221 0.2979 0.6589 0.022 Uiso 1 calc
N15 N 0.6590(4) 0.30502(17) 0.5256(3) 0.0155(7) Uani 1 d
C16 C 0.5421(6) 0.2569(2) 0.5339(4) 0.0237(10) Uani 1 d
H16A H 0.4365 0.268 0.4944 0.036 Uiso 1 calc
H16B H 0.5333 0.2528 0.6018 0.036 Uiso 1 calc
H16C H 0.5778 0.2173 0.5112 0.036 Uiso 1 calc
C1 C 0.8410(5) 0.4232(2) 0.4074(3) 0.0158(9) Uani 1 d
H1A H 0.8166 0.4065 0.3406 0.019 Uiso 1 calc
H1B H 0.9593 0.4299 0.426 0.019 Uiso 1 calc
C2 C 0.7564(5) 0.4851(2) 0.4084(3) 0.0190(9) Uani 1 d
H2A H 0.7835 0.5018 0.4752 0.023 Uiso 1 calc
H2B H 0.8011 0.5143 0.3665 0.023 Uiso 1 calc
C21 C 0.4757(5) 0.43923(19) 0.3356(3) 0.0135(8) Uani 1 d
N22 N 0.5791(4) 0.48469(17) 0.3766(3) 0.0158(7) Uani 1 d
C23 C 0.4944(6) 0.5395(2) 0.3803(3) 0.0201(9) Uani 1 d
H23 H 0.5382 0.578 0.4062 0.024 Uiso 1 calc
C24 C 0.3386(6) 0.5277(2) 0.3404(3) 0.0191(9) Uani 1 d
H24 H 0.2516 0.5565 0.332 0.023 Uiso 1 calc
N25 N 0.3291(4) 0.46558(17) 0.3140(3) 0.0149(7) Uani 1 d
C26 C 0.1746(5) 0.4362(2) 0.2688(3) 0.0174(9) Uani 1 d
H26A H 0.1707 0.4301 0.1996 0.026 Uiso 1 calc
H26B H 0.0849 0.463 0.2773 0.026 Uiso 1 calc
H26C H 0.1655 0.3959 0.2995 0.026 Uiso 1 calc
C31 C 0.3870(5) 0.3519(2) 0.1749(3) 0.0177(9) Uani 1 d
N32 N 0.2661(5) 0.31512(19) 0.1272(3) 0.0211(8) Uani 1 d
C33 C 0.2191(6) 0.3361(3) 0.0324(4) 0.0288(12) Uani 1 d
H33 H 0.1375 0.3184 -0.0166 0.035 Uiso 1 calc
C34 C 0.3089(6) 0.3854(3) 0.0230(4) 0.0282(12) Uani 1 d
H34 H 0.303 0.4096 -0.0338 0.034 Uiso 1 calc
N35 N 0.4118(5) 0.39494(19) 0.1106(3) 0.0196(8) Uani 1 d
C36 C 0.5260(6) 0.4473(2) 0.1277(4) 0.0237(10) Uani 1 d
H36A H 0.4785 0.4816 0.158 0.036 Uiso 1 calc
H36B H 0.549 0.4613 0.0659 0.036 Uiso 1 calc
H36C H 0.6268 0.434 0.1706 0.036 Uiso 1 calc
C3 C 0.1784(6) 0.2623(2) 0.1589(4) 0.0261(11) Uani 1 d
H3A H 0.1874 0.2263 0.1168 0.031 Uiso 1 calc
H3B H 0.0624 0.2734 0.1488 0.031 Uiso 1 calc
C4 C 0.2350(5) 0.2426(2) 0.2623(4) 0.0231(10) Uani 1 d
H4A H 0.2309 0.2789 0.3048 0.028 Uiso 1 calc
H4B H 0.1595 0.2109 0.278 0.028 Uiso 1 calc
C41 C 0.5330(5) 0.2524(2) 0.3063(3) 0.0167(9) Uani 1 d
N42 N 0.3985(5) 0.21711(17) 0.2835(3) 0.0176(8) Uani 1 d
C43 C 0.4382(6) 0.1550(2) 0.2870(4) 0.0275(11) Uani 1 d
H43 H 0.3656 0.1209 0.2732 0.033 Uiso 1 calc
C44 C 0.6006(6) 0.1522(2) 0.3139(4) 0.0254(10) Uani 1 d
H44 H 0.6642 0.1155 0.3232 0.03 Uiso 1 calc
N45 N 0.6581(4) 0.21246(17) 0.3256(3) 0.0173(8) Uani 1 d
C46 C 0.8284(6) 0.2274(2) 0.3645(4) 0.0222(10) Uani 1 d
H46A H 0.8579 0.265 0.3331 0.033 Uiso 1 calc
H46B H 0.8965 0.1927 0.352 0.033 Uiso 1 calc
H46C H 0.8448 0.2344 0.4344 0.033 Uiso 1 calc
O10 O 0.8156(5) 0.03411(19) 0.3987(3) 0.0358(9) Uani 1 d
H10 H 0.892 0.0412 0.3705 0.054 Uiso 1 calc
C10 C 0.8552(7) 0.0585(3) 0.4952(4) 0.0346(13) Uani 1 d
H10A H 0.9706 0.0689 0.5117 0.052 Uiso 1 calc
H10B H 0.831 0.0274 0.5408 0.052 Uiso 1 calc
H10C H 0.7912 0.096 0.4992 0.052 Uiso 1 calc

loop_
_atom_site_aniso_label
_atom_site_aniso_U_11
_atom_site_aniso_U_22
_atom_site_aniso_U_33
_atom_site_aniso_U_23
_atom_site_aniso_U_13
_atom_site_aniso_U_12
Au1 0.01263(7) 0.00962(7) 0.01341(7) 0.00014(7) 0.00022(5) 0.00024(7)
Cl1 0.0219(5) 0.0201(6) 0.0259(6) -0.0049(5) 0.0034(5) 0.0000(4)
Cl2 0.0210(5) 0.0220(6) 0.0232(5) 0.0052(5) 0.0040(4) 0.0041(4)
Cl3 0.0319(6) 0.0280(6) 0.0198(5) 0.0042(5) -0.0026(5) -0.0137(5)
C11 0.0151(18) 0.0103(18) 0.0145(18) 0.0025(16) 0.0042(15) 0.0022(16)
N12 0.0132(17) 0.0113(17) 0.0153(17) 0.0013(14) 0.0009(14) 0.0022(13)
C13 0.015(2) 0.019(2) 0.017(2) -0.0027(17) 0.0011(17) 0.0017(16)
C14 0.023(2) 0.019(2) 0.012(2) 0.0003(17) 0.0016(18) 0.0056(18)
N15 0.0170(18) 0.0131(17) 0.0159(18) 0.0031(14) 0.0025(15) 0.0022(14)
C16 0.020(2) 0.020(2) 0.031(3) 0.011(2) 0.006(2) -0.0036(19)
C1 0.016(2) 0.015(2) 0.015(2) 0.0006(17) 0.0010(17) -0.0030(16)
C2 0.020(2) 0.014(2) 0.021(2) -0.0006(18) -0.0002(19) -0.0029(17)
C21 0.019(2) 0.0130(19) 0.0088(18) 0.0030(15) 0.0025(16) -0.0012(16)
N22 0.0171(18) 0.0123(17) 0.0160(18) 0.0000(14) -0.0010(15) -0.0012(14)
C23 0.029(2) 0.010(2) 0.020(2) 0.0014(18) 0.0041(19) 0.0009(18)
C24 0.024(2) 0.014(2) 0.020(2) -0.0002(17) 0.0055(19) 0.0044(17)
N25 0.0183(18) 0.0118(17) 0.0140(17) -0.0006(14) 0.0021(14) 0.0020(14)
C26 0.015(2) 0.017(2) 0.020(2) 0.0027(18) 0.0037(18) 0.0030(17)
C31 0.017(2) 0.021(2) 0.0149(19) -0.0017(18) 0.0026(16) 0.0069(18)
N32 0.0188(19) 0.022(2) 0.019(2) -0.0060(16) -0.0024(16) 0.0061(16)
C33 0.022(2) 0.042(3) 0.018(2) -0.005(2) -0.0071(19) 0.012(2)
C34 0.031(3) 0.038(3) 0.014(2) 0.003(2) 0.000(2) 0.013(2)
N35 0.021(2) 0.024(2) 0.0135(18) 0.0022(15) 0.0032(16) 0.0080(16)
C36 0.024(2) 0.023(2) 0.024(2) 0.011(2) 0.006(2) 0.006(2)
C3 0.019(2) 0.025(3) 0.033(3) -0.012(2) 0.002(2) -0.0010(19)
C4 0.013(2) 0.019(2) 0.036(3) -0.007(2) 0.003(2) -0.0039(17)
C41 0.019(2) 0.013(2) 0.017(2) 0.0001(17) 0.0031(18) 0.0011(17)
N42 0.0194(19) 0.0104(17) 0.023(2) -0.0026(15) 0.0037(16) -0.0018(14)
C43 0.029(3) 0.013(2) 0.038(3) -0.007(2) 0.004(2) -0.004(2)
C44 0.031(3) 0.011(2) 0.034(3) -0.003(2) 0.005(2) 0.002(2)
N45 0.0177(18) 0.0128(18) 0.0208(19) -0.0012(15) 0.0029(16) 0.0018(14)
C46 0.019(2) 0.021(2) 0.023(2) -0.003(2) -0.0015(19) 0.0037(19)
O10 0.031(2) 0.038(2) 0.040(2) -0.0054(19) 0.0088(18) 0.0004(18)
C10 0.035(3) 0.040(3) 0.030(3) -0.002(2) 0.011(2) -0.007(3)

loop_
_atom_type_symbol
_atom_type_description
_atom_type_scat_dispersion_real
_atom_type_scat_dispersion_imag
_atom_type_scat_source
C C 0.0033 0.0016 'International Tables Vol C Tables 4.2.6.8 and 6.1.1.4'
H H 0 0 'International Tables Vol C Tables 4.2.6.8 and 6.1.1.4'
N N 0.0061 0.0033 'International Tables Vol C Tables 4.2.6.8 and 6.1.1.4'
Cl Cl 0.1484 0.1585 'International Tables Vol C Tables 4.2.6.8 and 6.1.1.4'
Au Au -2.0133 8.8022 'International Tables Vol C Tables 4.2.6.8 and 6.1.1.4'
O O 0.0106 0.006 'International Tables Vol C Tables 4.2.6.8 and 6.1.1.4'

loop_
_exptl_crystal_face_index_h
_exptl_crystal_face_index_k
_exptl_crystal_face_index_l
_exptl_crystal_face_perp_dist
-1 0 0 0.0375
0 -2 -5 0.0703
0 -3 5 0.0819
0 -1 0 0.0614
0 1 0 0.0535
3 5 0 0.0426
1 -1 0 0.0394
-1 1 0 0.0404
0 1 1 0.0662

loop_
_geom_angle_atom_site_label_1
_geom_angle_atom_site_label_2
_geom_angle_atom_site_label_3
_geom_angle
C11 Au1 C41 88.88(17)
C11 Au1 C21 89.84(17)
C41 Au1 C21 172.65(18)
C11 Au1 C31 174.87(17)
C41 Au1 C31 91.40(18)
C21 Au1 C31 90.52(17)
N12 C11 N15 106.1(4)
N12 C11 Au1 121.5(3)
N15 C11 Au1 132.1(3)
C11 N12 C13 110.9(4)
C11 N12 C1 123.3(4)
C13 N12 C1 125.8(4)
C14 C13 N12 106.3(4)
C14 C13 H13 126.9
N12 C13 H13 126.9
C13 C14 N15 107.4(4)
C13 C14 H14 126.3
N15 C14 H14 126.3
C11 N15 C14 109.3(4)
C11 N15 C16 127.4(4)
C14 N15 C16 123.3(4)
N15 C16 H16A 109.5
N15 C16 H16B 109.5
H16A C16 H16B 109.5
N15 C16 H16C 109.5
H16A C16 H16C 109.5
H16B C16 H16C 109.5
N12 C1 C2 113.4(4)
N12 C1 H1A 108.9
C2 C1 H1A 108.9
N12 C1 H1B 108.9
C2 C1 H1B 108.9
H1A C1 H1B 107.7
N22 C2 C1 116.4(4)
N22 C2 H2A 108.2
C1 C2 H2A 108.2
N22 C2 H2B 108.2
C1 C2 H2B 108.2
H2A C2 H2B 107.3
N25 C21 N22 106.0(4)
N25 C21 Au1 123.4(3)
N22 C21 Au1 130.5(3)
C21 N22 C23 109.7(4)
C21 N22 C2 131.2(4)
C23 N22 C2 118.9(4)
C24 C23 N22 107.0(4)
C24 C23 H23 126.5
N22 C23 H23 126.5
C23 C24 N25 107.0(4)
C23 C24 H24 126.5
N25 C24 H24 126.5
C21 N25 C24 110.4(4)
C21 N25 C26 127.7(4)
C24 N25 C26 121.9(4)
N25 C26 H26A 109.5
N25 C26 H26B 109.5
H26A C26 H26B 109.5
N25 C26 H26C 109.5
H26A C26 H26C 109.5
H26B C26 H26C 109.5
N35 C31 N32 105.9(4)
N35 C31 Au1 124.5(3)
N32 C31 Au1 129.6(4)
C31 N32 C33 109.0(4)
C31 N32 C3 132.2(4)
C33 N32 C3 118.7(4)
C34 C33 N32 107.5(4)
C34 C33 H33 126.3
N32 C33 H33 126.3
C33 C34 N35 107.4(5)
C33 C34 H34 126.3
N35 C34 H34 126.3
C31 N35 C34 110.3(4)
C31 N35 C36 127.4(4)
C34 N35 C36 122.3(4)
N35 C36 H36A 109.5
N35 C36 H36B 109.5
H36A C36 H36B 109.5
N35 C36 H36C 109.5
H36A C36 H36C 109.5
H36B C36 H36C 109.5
N32 C3 C4 115.7(4)
N32 C3 H3A 108.3
C4 C3 H3A 108.3
N32 C3 H3B 108.3
C4 C3 H3B 108.3
H3A C3 H3B 107.4
N42 C4 C3 113.8(4)
N42 C4 H4A 108.8
C3 C4 H4A 108.8
N42 C4 H4B 108.8
C3 C4 H4B 108.8
H4A C4 H4B 107.7
N45 C41 N42 106.0(4)
N45 C41 Au1 133.4(3)
N42 C41 Au1 120.4(3)
C41 N42 C43 110.6(4)
C41 N42 C4 123.5(4)
C43 N42 C4 125.8(4)
C44 C43 N42 106.2(4)
C44 C43 H43 126.9
N42 C43 H43 126.9
C43 C44 N45 107.7(4)
C43 C44 H44 126.1
N45 C44 H44 126.1
C41 N45 C44 109.5(4)
C41 N45 C46 127.2(4)
C44 N45 C46 122.9(4)
N45 C46 H46A 109.5
N45 C46 H46B 109.5
H46A C46 H46B 109.5
N45 C46 H46C 109.5
H46A C46 H46C 109.5
H46B C46 H46C 109.5
C10 O10 H10 109.5
O10 C10 H10A 109.5
O10 C10 H10B 109.5
H10A C10 H10B 109.5
O10 C10 H10C 109.5
H10A C10 H10C 109.5
H10B C10 H10C 109.5

loop_
_geom_bond_atom_site_label_1
_geom_bond_atom_site_label_2
_geom_bond_distance
Au1 C11 2.024(4)
Au1 C41 2.037(4)
Au1 C21 2.054(4)
Au1 C31 2.061(4)
C11 N12 1.339(5)
C11 N15 1.347(5)
N12 C13 1.375(5)
N12 C1 1.468(5)
C13 C14 1.347(7)
C13 H13 0.95
C14 N15 1.388(6)
C14 H14 0.95
N15 C16 1.453(6)
C16 H16A 0.98
C16 H16B 0.98
C16 H16C 0.98
C1 C2 1.513(6)
C1 H1A 0.99
C1 H1B 0.99
C2 N22 1.473(6)
C2 H2A 0.99
C2 H2B 0.99
C21 N25 1.339(5)
C21 N22 1.359(5)
N22 C23 1.386(6)
C23 C24 1.345(7)
C23 H23 0.95
C24 N25 1.386(6)
C24 H24 0.95
N25 C26 1.472(6)
C26 H26A 0.98
C26 H26B 0.98
C26 H26C 0.98
C31 N35 1.344(6)
C31 N32 1.356(6)
N32 C33 1.390(6)
N32 C3 1.477(7)
C33 C34 1.327(8)
C33 H33 0.95
C34 N35 1.373(6)
C34 H34 0.95
N35 C36 1.472(6)
C36 H36A 0.98
C36 H36B 0.98
C36 H36C 0.98
C3 C4 1.501(7)
C3 H3A 0.99
C3 H3B 0.99
C4 N42 1.459(6)
C4 H4A 0.99
C4 H4B 0.99
C41 N45 1.347(6)
C41 N42 1.349(6)
N42 C43 1.378(6)
C43 C44 1.348(7)
C43 H43 0.95
C44 N45 1.383(6)
C44 H44 0.95
N45 C46 1.466(6)
C46 H46A 0.98
C46 H46B 0.98
C46 H46C 0.98
O10 C10 1.435(7)
O10 H10 0.84
C10 H10A 0.98
C10 H10B 0.98
C10 H10C 0.98

loop_
_geom_hbond_atom_site_label_D
_geom_hbond_atom_site_label_H
_geom_hbond_atom_site_label_A
_geom_hbond_distance_DH
_geom_hbond_distance_HA
_geom_hbond_distance_DA
_geom_hbond_angle_DHA
_geom_hbond_site_symmetry_A
C13 H13 Cl3 0.95 2.77 3.457(5) 129.9 4_566
C16 H16A Cl2 0.98 2.54 3.348(5) 139.3 .
C1 H1A Cl1 0.99 2.59 3.547(5) 161.7 .
C1 H1B Cl2 0.99 2.77 3.545(5) 135.8 1_655
C23 H23 Cl2 0.95 2.69 3.551(5) 151.3 3_666
C26 H26C Cl2 0.98 2.65 3.410(5) 134.6 .
C36 H36C Cl1 0.98 2.63 3.423(5) 138.1 .
C3 H3A Cl2 0.99 2.68 3.653(5) 169 4_565
C3 H3B Cl1 0.99 2.62 3.528(5) 152.1 1_455
C43 H43 Cl3 0.95 2.64 3.450(5) 143.3 1_455
C44 H44 O10 0.95 2.3 3.209(6) 160.6 .
C46 H46A Cl1 0.98 2.52 3.407(5) 151.2 .
O10 H10 Cl3 0.84 2.3 3.129(4) 167.3 .
